data_7027616
loop_
_publ_author_name
'Cauzzi, Daniele'
'Graiff, Claudia'
'Massera, Chiara'
'Predieri, Giovanni'
'Tiripicchio, Antonio'
'Acquotti, Domenico'

_publ_section_title
;
 Chelating versus bridging behaviour and NMR fluxionality of dppf in the
 nido clusters [M3Se2(CO)7(dppf&#x200A;)] [M&#x2005;=&#x2005;Fe or Ru,
 dppf&#x2005;=&#x2005;Fe(\h5-C5H4PPh2)2]. Crystal structure of the
 chelated ruthenium derivative&#x200A;&#x2020;
;
_journal_issue 19
_journal_name_full 'Journal of the Chemical Society, Dalton Transactions'
_journal_page_first 3515
_journal_paper_doi 10.1039/a904866i
_journal_year 1999
_chemical_formula_moiety C33H24O7P2Ru3Se2
_chemical_formula_sum 'C33 H24 O7 P2 Ru3 Se2'
_chemical_formula_weight 1055.59
_chemical_name_systematic
; 
 ? 
;
_space_group_IT_number 14
_symmetry_cell_setting monoclinic
_symmetry_space_group_name_Hall '-P 2ybc'
_symmetry_space_group_name_H-M 'P 1 21/c 1'
_atom_sites_solution_hydrogens geom
_atom_sites_solution_primary direct
_atom_sites_solution_secondary difmap
_audit_creation_method SHELXL-97
_cell_angle_alpha 90.00
_cell_angle_beta 102.31(2)
_cell_angle_gamma 90.00
_cell_formula_units_Z 4
_cell_length_a 13.550(5)
_cell_length_b 10.891(4)
_cell_length_c 24.876(6)
_cell_measurement_reflns_used 24
_cell_measurement_temperature 293(2)
_cell_measurement_theta_max 16.76
_cell_measurement_theta_min 11.13
_cell_volume 3587(2)
_computing_structure_refinement 'SHELXL-97 (Sheldrick, 1997)'
_computing_structure_solution 'SHELXS-86 (Sheldrick, 1990)'
_diffrn_ambient_temperature 293(2)
_diffrn_measured_fraction_theta_full 0.948
_diffrn_measured_fraction_theta_max 0.948
_diffrn_measurement_device_type 'Philips PW 1100'
_diffrn_measurement_method '\q/2\q scans'
_diffrn_radiation_monochromator graphite
_diffrn_radiation_source 'fine-focus sealed tube'
_diffrn_radiation_type MoK\a
_diffrn_radiation_wavelength 0.71069
_diffrn_reflns_av_R_equivalents 0.0557
_diffrn_reflns_av_sigmaI/netI 0.1637
_diffrn_reflns_limit_h_max 17
_diffrn_reflns_limit_h_min -17
_diffrn_reflns_limit_k_max 14
_diffrn_reflns_limit_k_min 0
_diffrn_reflns_limit_l_max 32
_diffrn_reflns_limit_l_min 0
_diffrn_reflns_number 8840
_diffrn_reflns_theta_full 28.02
_diffrn_reflns_theta_max 28.02
_diffrn_reflns_theta_min 3.08
_diffrn_standards_decay_% 0
_diffrn_standards_interval_count 100
_diffrn_standards_number 1
_exptl_absorpt_coefficient_mu 3.411
_exptl_absorpt_correction_T_max 1
_exptl_absorpt_correction_T_min 0.9026
_exptl_absorpt_correction_type empirical
_exptl_crystal_colour orange
_exptl_crystal_density_diffrn 1.955
_exptl_crystal_density_method 'not measured'
_exptl_crystal_description prismatic
_exptl_crystal_F_000 2032
_exptl_crystal_size_max 0.31
_exptl_crystal_size_mid 0.23
_exptl_crystal_size_min 0.15
_refine_diff_density_max 1.419
_refine_diff_density_min -1.245
_refine_diff_density_rms 0.226
_refine_ls_extinction_coef 0.0002(2)
_refine_ls_extinction_expression Fc^*^=kFc[1+0.001xFc^2^\l^3^/sin(2\q)]^-1/4^
_refine_ls_extinction_method SHELXL
_refine_ls_goodness_of_fit_ref 1.195
_refine_ls_hydrogen_treatment mixed
_refine_ls_matrix_type full
_refine_ls_number_parameters 427
_refine_ls_number_reflns 8658
_refine_ls_number_restraints 0
_refine_ls_restrained_S_all 1.195
_refine_ls_R_factor_all 0.2953
_refine_ls_R_factor_gt 0.0543
_refine_ls_shift/su_max 0.250
_refine_ls_shift/su_mean 0.014
_refine_ls_structure_factor_coef Fsqd
_refine_ls_weighting_details 'w=1/[\s^2^(Fo^2^)+(0.0947P)^2^+4.6451P] where P=(Fo^2^+2Fc^2^)/3'
_refine_ls_weighting_scheme calc
_refine_ls_wR_factor_gt 0.1370
_refine_ls_wR_factor_ref 0.2664
_reflns_number_gt 3277
_reflns_number_total 8658
_reflns_threshold_expression >2sigma(I)
_cod_data_source_file 904866isup1.cif
_cod_data_source_block gra5h
_cod_depositor_comments
;
The following automatic conversions were performed:

'_refine_ls_weighting_scheme' value 'calc
w=1/[\s^2^(Fo^2^)+(0.0947P)^2^+4.6451P] where P=(Fo^2^+2Fc^2^)/3' was
changed to 'calc'. New tag '_refine_ls_weighting_details' was
created. The value of the new tag was set to
'w=1/[\s^2^(Fo^2^)+(0.0947P)^2^+4.6451P] where P=(Fo^2^+2Fc^2^)/3'.

Automatic conversion script
Id: cif_fix_values 3143 2015-03-26 13:38:13Z robertas 
;
_cod_original_sg_symbol_H-M P21/c
_cod_database_code 7027616

loop_
_symmetry_equiv_pos_as_xyz
'x, y, z'
'-x, y+1/2, -z+1/2'
'-x, -y, -z'
'x, -y-1/2, z-1/2'

loop_
_atom_site_label
_atom_site_type_symbol
_atom_site_fract_x
_atom_site_fract_y
_atom_site_fract_z
_atom_site_U_iso_or_equiv
_atom_site_adp_type
_atom_site_occupancy
_atom_site_calc_flag
_atom_site_refinement_flags
Ru1 Ru 0.71903(9) 0.15246(11) 0.74045(5) 0.0439(4) Uani 1 d .
Ru2 Ru 0.60021(9) -0.00550(12) 0.66229(5) 0.0477(4) Uani 1 d .
Ru3 Ru 0.68661(9) 0.12530(12) 0.58724(5) 0.0459(4) Uani 1 d .
Se1 Se 0.60042(11) 0.22623(14) 0.65524(6) 0.0465(4) Uani 1 d .
Se2 Se 0.78844(11) 0.02995(14) 0.67227(6) 0.0471(4) Uani 1 d .
P1 P 0.8336(3) 0.3100(4) 0.75083(15) 0.0416(9) Uani 1 d .
P2 P 0.7904(3) 0.2899(4) 0.57976(16) 0.0456(10) Uani 1 d .
O1 O 0.8494(11) -0.0072(11) 0.8267(5) 0.086(4) Uani 1 d .
O2 O 0.5968(10) 0.2549(12) 0.8184(5) 0.084(4) Uani 1 d .
O3 O 0.5528(8) -0.0775(11) 0.7722(5) 0.072(3) Uani 1 d .
O4 O 0.6297(10) -0.2640(13) 0.6236(6) 0.088(4) Uani 1 d .
O5 O 0.3818(11) 0.0033(15) 0.6001(7) 0.119(6) Uani 1 d .
O6 O 0.5155(11) 0.1872(15) 0.4933(5) 0.106(5) Uani 1 d .
O7 O 0.7562(12) -0.0633(15) 0.5155(6) 0.112(6) Uani 1 d .
C1 C 0.7985(13) 0.0583(14) 0.7970(6) 0.053(4) Uani 1 d .
C2 C 0.6413(12) 0.2197(15) 0.7882(7) 0.057(4) Uani 1 d .
C3 C 0.5751(11) -0.0439(15) 0.7317(7) 0.052(4) Uani 1 d .
C4 C 0.6175(12) -0.1680(19) 0.6398(8) 0.068(5) Uani 1 d .
C5 C 0.4632(14) 0.0009(18) 0.6236(7) 0.073(5) Uani 1 d .
C6 C 0.5809(13) 0.1645(17) 0.5289(7) 0.065(5) Uani 1 d .
C7 C 0.7321(13) 0.0093(17) 0.5424(6) 0.062(5) Uani 1 d .
C8 C 0.8902(11) 0.3350(14) 0.6896(6) 0.049(4) Uani 1 d .
H8A H 0.9481 0.3890 0.7001 0.06(2) Uiso 1 calc R
H8B H 0.9145 0.2570 0.6789 0.06(2) Uiso 1 calc R
C9 C 0.8201(12) 0.3887(14) 0.6416(5) 0.053(4) Uani 1 d .
H9A H 0.8491 0.4648 0.6317 0.06(2) Uiso 1 calc R
H9B H 0.7574 0.4091 0.6524 0.06(2) Uiso 1 calc R
C10 C 0.7922(11) 0.4625(13) 0.7654(6) 0.043(4) Uani 1 d .
C11 C 0.6922(12) 0.4979(16) 0.7511(7) 0.067(5) Uani 1 d .
H11 H 0.6437 0.4416 0.7344 0.068(11) Uiso 1 calc R
C12 C 0.6628(13) 0.6165(16) 0.7615(8) 0.074(5) Uani 1 d .
H12 H 0.5958 0.6407 0.7501 0.068(11) Uiso 1 calc R
C13 C 0.7328(13) 0.6966(15) 0.7885(7) 0.065(5) Uani 1 d .
H13 H 0.7127 0.7747 0.7968 0.068(11) Uiso 1 calc R
C14 C 0.8330(12) 0.6643(15) 0.8039(7) 0.059(4) Uani 1 d .
H14 H 0.8808 0.7196 0.8223 0.068(11) Uiso 1 calc R
C15 C 0.8613(12) 0.5460(14) 0.7910(5) 0.048(4) Uani 1 d .
H15 H 0.9291 0.5238 0.8003 0.068(11) Uiso 1 calc R
C16 C 0.9389(11) 0.2820(13) 0.8089(6) 0.046(4) Uani 1 d .
C17 C 0.9197(13) 0.2927(17) 0.8612(7) 0.072(5) Uani 1 d .
H17 H 0.8564 0.3182 0.8657 0.068(11) Uiso 1 calc R
C18 C 0.9951(16) 0.2651(18) 0.9071(7) 0.079(6) Uani 1 d .
H18 H 0.9817 0.2720 0.9421 0.068(11) Uiso 1 calc R
C19 C 1.0890(15) 0.2278(17) 0.9012(7) 0.073(5) Uani 1 d .
H19 H 1.1394 0.2084 0.9317 0.068(11) Uiso 1 calc R
C20 C 1.1061(12) 0.2200(15) 0.8491(8) 0.067(5) Uani 1 d .
H20 H 1.1698 0.1962 0.8447 0.068(11) Uiso 1 calc R
C21 C 1.0325(11) 0.2463(15) 0.8023(7) 0.061(5) Uani 1 d .
H21 H 1.0465 0.2397 0.7674 0.068(11) Uiso 1 calc R
C22 C 0.9162(12) 0.2663(16) 0.5670(6) 0.051(4) Uani 1 d .
C23 C 0.9752(12) 0.3643(17) 0.5583(7) 0.064(5) Uani 1 d .
H23 H 0.9486 0.4432 0.5574 0.068(11) Uiso 1 calc R
C24 C 1.0721(12) 0.3489(19) 0.5510(7) 0.070(5) Uani 1 d .
H24 H 1.1100 0.4172 0.5456 0.068(11) Uiso 1 calc R
C25 C 1.1132(14) 0.234(2) 0.5514(7) 0.075(6) Uani 1 d .
H25 H 1.1786 0.2235 0.5462 0.068(11) Uiso 1 calc R
C26 C 1.0563(13) 0.1359(18) 0.5598(7) 0.072(5) Uani 1 d .
H26 H 1.0837 0.0575 0.5605 0.068(11) Uiso 1 calc R
C27 C 0.9585(12) 0.1497(15) 0.5674(6) 0.056(4) Uani 1 d .
H27 H 0.9211 0.0809 0.5728 0.068(11) Uiso 1 calc R
C28 C 0.7326(11) 0.3973(15) 0.5251(6) 0.049(4) Uani 1 d .
C29 C 0.6835(17) 0.5019(19) 0.5360(8) 0.103(8) Uani 1 d .
H29 H 0.6804 0.5227 0.5718 0.068(11) Uiso 1 calc R
C30 C 0.639(2) 0.575(2) 0.4924(10) 0.137(11) Uani 1 d .
H30 H 0.6096 0.6481 0.5000 0.068(11) Uiso 1 calc R
C31 C 0.6364(18) 0.547(2) 0.4417(10) 0.109(8) Uani 1 d .
H31 H 0.6004 0.5964 0.4136 0.068(11) Uiso 1 calc R
C32 C 0.6858(18) 0.447(2) 0.4295(8) 0.099(7) Uani 1 d .
H32 H 0.6872 0.4279 0.3932 0.068(11) Uiso 1 calc R
C33 C 0.7335(16) 0.3750(19) 0.4716(8) 0.089(7) Uani 1 d .
H33 H 0.7686 0.3066 0.4633 0.068(11) Uiso 1 calc R

loop_
_atom_site_aniso_label
_atom_site_aniso_U_11
_atom_site_aniso_U_22
_atom_site_aniso_U_33
_atom_site_aniso_U_23
_atom_site_aniso_U_13
_atom_site_aniso_U_12
Ru1 0.0428(7) 0.0450(8) 0.0444(7) -0.0004(6) 0.0104(6) 0.0010(6)
Ru2 0.0411(7) 0.0476(8) 0.0537(8) -0.0028(6) 0.0087(6) -0.0017(6)
Ru3 0.0451(7) 0.0482(8) 0.0442(7) -0.0040(6) 0.0090(6) 0.0043(6)
Se1 0.0438(9) 0.0471(9) 0.0485(9) -0.0015(7) 0.0096(7) 0.0088(7)
Se2 0.0412(9) 0.0455(9) 0.0538(10) -0.0032(7) 0.0087(7) 0.0048(7)
P1 0.038(2) 0.045(2) 0.042(2) -0.0007(18) 0.0096(17) -0.0001(18)
P2 0.048(2) 0.047(2) 0.045(2) 0.0012(19) 0.0151(19) 0.004(2)
O1 0.105(11) 0.060(8) 0.082(9) 0.008(7) -0.003(8) 0.010(8)
O2 0.102(10) 0.101(11) 0.059(8) -0.001(7) 0.039(7) 0.034(8)
O3 0.056(7) 0.081(9) 0.085(9) 0.018(7) 0.030(7) -0.009(6)
O4 0.079(9) 0.076(9) 0.108(11) -0.040(8) 0.014(8) -0.004(8)
O5 0.065(9) 0.121(13) 0.147(14) 0.016(11) -0.032(10) -0.009(9)
O6 0.104(11) 0.130(13) 0.065(9) -0.013(9) -0.021(8) 0.045(10)
O7 0.123(13) 0.121(13) 0.087(10) -0.033(10) 0.012(9) 0.048(11)
C1 0.074(12) 0.035(9) 0.051(10) 0.005(8) 0.014(9) 0.000(9)
C2 0.052(10) 0.054(11) 0.063(11) -0.009(9) 0.008(9) 0.005(8)
C3 0.041(9) 0.055(10) 0.061(11) 0.003(9) 0.012(8) 0.001(8)
C4 0.043(10) 0.081(14) 0.079(13) -0.027(11) 0.012(9) 0.000(10)
C5 0.061(12) 0.097(15) 0.055(11) 0.001(11) 0.002(9) -0.004(12)
C6 0.060(11) 0.086(14) 0.047(10) 0.004(10) 0.008(9) 0.025(10)
C7 0.072(12) 0.071(12) 0.042(10) -0.004(9) 0.015(9) 0.007(10)
C8 0.048(9) 0.050(10) 0.048(9) -0.006(8) 0.011(8) -0.002(8)
C9 0.075(11) 0.051(10) 0.039(9) 0.004(8) 0.027(8) -0.002(9)
C10 0.049(9) 0.042(9) 0.040(8) 0.001(7) 0.016(7) 0.003(7)
C11 0.047(10) 0.062(12) 0.085(13) -0.005(10) 0.000(9) -0.001(9)
C12 0.050(11) 0.055(11) 0.114(16) -0.016(11) 0.013(11) 0.014(9)
C13 0.069(12) 0.040(10) 0.087(13) 0.004(9) 0.018(10) 0.011(9)
C14 0.053(10) 0.055(11) 0.068(11) 0.013(9) 0.013(9) -0.007(9)
C15 0.071(11) 0.049(10) 0.024(7) 0.006(7) 0.011(7) 0.008(9)
C16 0.043(9) 0.043(9) 0.052(9) -0.015(7) 0.013(7) -0.008(7)
C17 0.064(12) 0.072(13) 0.079(13) 0.011(11) 0.011(10) 0.032(10)
C18 0.105(16) 0.094(15) 0.030(9) -0.013(9) -0.002(10) 0.020(13)
C19 0.076(14) 0.071(13) 0.055(12) 0.018(10) -0.020(10) 0.005(11)
C20 0.044(10) 0.049(11) 0.105(16) -0.006(11) 0.008(11) -0.001(8)
C21 0.042(9) 0.060(11) 0.079(12) 0.005(9) 0.006(9) 0.004(8)
C22 0.060(10) 0.066(11) 0.032(8) -0.011(8) 0.022(7) -0.008(9)
C23 0.061(11) 0.071(13) 0.065(11) -0.019(9) 0.025(9) 0.000(10)
C24 0.049(10) 0.089(15) 0.079(13) 0.002(11) 0.032(10) -0.003(10)
C25 0.056(12) 0.103(17) 0.069(13) -0.014(12) 0.020(10) 0.011(12)
C26 0.061(12) 0.077(14) 0.084(14) 0.004(11) 0.029(11) 0.013(11)
C27 0.062(11) 0.057(11) 0.055(10) -0.005(8) 0.027(9) 0.004(9)
C28 0.045(9) 0.068(11) 0.033(8) 0.006(8) 0.010(7) 0.007(8)
C29 0.15(2) 0.097(17) 0.058(12) 0.017(12) 0.015(13) 0.066(16)
C30 0.18(3) 0.12(2) 0.094(18) 0.018(18) -0.007(19) 0.09(2)
C31 0.111(19) 0.11(2) 0.089(18) 0.034(16) -0.020(15) 0.032(16)
C32 0.13(2) 0.113(19) 0.048(12) 0.031(13) 0.002(12) 0.021(16)
C33 0.112(17) 0.086(15) 0.080(15) 0.013(12) 0.045(13) 0.020(13)

loop_
_atom_type_symbol
_atom_type_description
_atom_type_scat_dispersion_real
_atom_type_scat_dispersion_imag
_atom_type_scat_source
Ru Ru -1.2594 0.8363 'International Tables Vol C Tables 4.2.6.8 and 6.1.1.4'
Se Se -0.0929 2.2259 'International Tables Vol C Tables 4.2.6.8 and 6.1.1.4'
P P 0.1023 0.0942 'International Tables Vol C Tables 4.2.6.8 and 6.1.1.4'
O O 0.0106 0.0060 'International Tables Vol C Tables 4.2.6.8 and 6.1.1.4'
C C 0.0033 0.0016 'International Tables Vol C Tables 4.2.6.8 and 6.1.1.4'
H H 0.0000 0.0000 'International Tables Vol C Tables 4.2.6.8 and 6.1.1.4'

loop_
_geom_angle_atom_site_label_1
_geom_angle_atom_site_label_2
_geom_angle_atom_site_label_3
_geom_angle
C1 Ru1 C2 92.7(7)
C1 Ru1 P1 93.3(5)
C2 Ru1 P1 95.4(5)
C1 Ru1 Se2 88.8(5)
C2 Ru1 Se2 166.8(5)
P1 Ru1 Se2 97.62(11)
C1 Ru1 Se1 165.7(5)
C2 Ru1 Se1 93.7(5)
P1 Ru1 Se1 98.76(11)
Se2 Ru1 Se1 82.12(6)
C1 Ru1 Ru2 109.5(5)
C2 Ru1 Ru2 110.8(5)
P1 Ru1 Ru2 143.69(11)
Se2 Ru1 Ru2 56.57(5)
Se1 Ru1 Ru2 56.26(5)
C3 Ru2 C4 97.0(8)
C3 Ru2 C5 97.1(7)
C4 Ru2 C5 93.1(8)
C3 Ru2 Se1 106.8(5)
C4 Ru2 Se1 156.0(6)
C5 Ru2 Se1 86.8(6)
C3 Ru2 Se2 108.6(5)
C4 Ru2 Se2 89.2(5)
C5 Ru2 Se2 153.7(5)
Se1 Ru2 Se2 80.74(6)
C3 Ru2 Ru3 155.7(5)
C4 Ru2 Ru3 100.6(6)
C5 Ru2 Ru3 98.4(6)
Se1 Ru2 Ru3 55.85(5)
Se2 Ru2 Ru3 55.45(5)
C3 Ru2 Ru1 72.0(5)
C4 Ru2 Ru1 133.3(5)
C5 Ru2 Ru1 132.6(6)
Se1 Ru2 Ru1 55.38(5)
Se2 Ru2 Ru1 55.07(5)
Ru3 Ru2 Ru1 83.75(5)
C6 Ru3 C7 89.2(7)
C6 Ru3 P2 98.0(6)
C7 Ru3 P2 101.1(6)
C6 Ru3 Se2 162.5(6)
C7 Ru3 Se2 91.8(5)
P2 Ru3 Se2 98.93(12)
C6 Ru3 Se1 91.9(5)
C7 Ru3 Se1 163.2(5)
P2 Ru3 Se1 95.35(11)
Se2 Ru3 Se1 82.13(6)
C6 Ru3 Ru2 106.0(6)
C7 Ru3 Ru2 106.9(5)
P2 Ru3 Ru2 142.92(11)
Se2 Ru3 Ru2 57.03(5)
Se1 Ru3 Ru2 56.69(6)
Ru1 Se1 Ru3 97.09(7)
Ru1 Se1 Ru2 68.36(6)
Ru3 Se1 Ru2 67.46(6)
Ru3 Se2 Ru1 97.67(7)
Ru3 Se2 Ru2 67.51(6)
Ru1 Se2 Ru2 68.36(6)
C10 P1 C16 102.6(7)
C10 P1 C8 103.2(7)
C16 P1 C8 106.3(7)
C10 P1 Ru1 118.5(5)
C16 P1 Ru1 111.1(5)
C8 P1 Ru1 113.9(5)
C22 P2 C28 103.2(7)
C22 P2 C9 100.5(7)
C28 P2 C9 103.1(7)
C22 P2 Ru3 120.9(6)
C28 P2 Ru3 112.5(5)
C9 P2 Ru3 114.4(5)
O1 C1 Ru1 172.1(15)
O2 C2 Ru1 176.5(16)
O3 C3 Ru2 172.9(14)
O4 C4 Ru2 176.1(18)
O5 C5 Ru2 178.9(19)
O6 C6 Ru3 179.1(19)
O7 C7 Ru3 177.3(18)
C9 C8 P1 114.3(10)
C8 C9 P2 115.5(11)
C15 C10 C11 118.2(14)
C15 C10 P1 119.6(11)
C11 C10 P1 122.2(12)
C10 C11 C12 121.0(16)
C13 C12 C11 119.4(16)
C12 C13 C14 121.2(16)
C13 C14 C15 118.3(16)
C10 C15 C14 121.8(15)
C21 C16 C17 120.1(15)
C21 C16 P1 122.7(12)
C17 C16 P1 117.2(12)
C16 C17 C18 119.9(16)
C19 C18 C17 120.8(16)
C18 C19 C20 117.8(15)
C21 C20 C19 123.0(17)
C16 C21 C20 118.3(17)
C27 C22 C23 117.1(15)
C27 C22 P2 121.8(12)
C23 C22 P2 121.0(13)
C24 C23 C22 121.9(17)
C23 C24 C25 120.7(18)
C26 C25 C24 118.4(17)
C25 C26 C27 121.7(18)
C22 C27 C26 120.1(16)
C33 C28 C29 116.6(16)
C33 C28 P2 121.4(14)
C29 C28 P2 122.0(12)
C30 C29 C28 118.2(19)
C31 C30 C29 124(2)
C30 C31 C32 120(2)
C33 C32 C31 118(2)
C28 C33 C32 123(2)

loop_
_geom_bond_atom_site_label_1
_geom_bond_atom_site_label_2
_geom_bond_distance
Ru1 C1 1.883(17)
Ru1 C2 1.894(18)
Ru1 P1 2.291(4)
Ru1 Se2 2.494(2)
Ru1 Se1 2.504(2)
Ru1 Ru2 2.8280(19)
Ru2 C3 1.876(17)
Ru2 C4 1.89(2)
Ru2 C5 1.901(19)
Ru2 Se1 2.530(2)
Ru2 Se2 2.539(2)
Ru2 Ru3 2.7960(18)
Ru3 C6 1.859(17)
Ru3 C7 1.874(18)
Ru3 P2 2.310(4)
Ru3 Se2 2.492(2)
Ru3 Se1 2.5053(19)
P1 C10 1.814(15)
P1 C16 1.827(15)
P1 C8 1.865(14)
P2 C22 1.817(15)
P2 C28 1.838(15)
P2 C9 1.849(15)
O1 C1 1.146(17)
O2 C2 1.126(18)
O3 C3 1.172(17)
O4 C4 1.145(19)
O5 C5 1.133(19)
O6 C6 1.137(18)
O7 C7 1.130(18)
C8 C9 1.481(19)
C10 C15 1.36(2)
C10 C11 1.38(2)
C11 C12 1.39(2)
C12 C13 1.36(2)
C13 C14 1.38(2)
C14 C15 1.40(2)
C16 C21 1.369(19)
C16 C17 1.39(2)
C17 C18 1.39(2)
C18 C19 1.37(2)
C19 C20 1.37(2)
C20 C21 1.39(2)
C22 C27 1.39(2)
C22 C23 1.38(2)
C23 C24 1.37(2)
C24 C25 1.37(2)
C25 C26 1.36(2)
C26 C27 1.39(2)
C28 C33 1.36(2)
C28 C29 1.37(2)
C29 C30 1.37(3)
C30 C31 1.29(3)
C31 C32 1.35(3)
C32 C33 1.36(2)
